data_2234924
loop_
_publ_author_name
'Sugumar, P.'
'Sankari, S.'
'Manisankar, P.'
'Ponnuswamy, M. N.'

_publ_section_title
;
 5-[1-(4-Methoxyphenyl)-2-nitrobutyl]-4-phenyl-1,2,3-selenadiazole
;
_journal_coeditor_code BT5896
_journal_issue 6
_journal_name_full 'Acta Crystallographica Section E'
_journal_page_first o1784
_journal_paper_doi 10.1107/S1600536812020752
_journal_volume 68
_journal_year 2012
_chemical_formula_iupac 'C19 H19 N3 O3 Se'
_chemical_formula_moiety 'C19 H19 N3 O3 Se'
_chemical_formula_sum 'C19 H19 N3 O3 Se'
_chemical_formula_weight 416.33
_chemical_name_systematic
;
5-[1-(4-Methoxyphenyl)-2-nitrobutyl]-4-phenyl-1,2,3-selenadiazole
;
_space_group_IT_number 2
_symmetry_cell_setting triclinic
_symmetry_space_group_name_Hall '-P 1'
_symmetry_space_group_name_H-M 'P -1'
_atom_sites_solution_hydrogens geom
_atom_sites_solution_primary direct
_atom_sites_solution_secondary difmap
_audit_creation_method SHELXL-97
_cell_angle_alpha 81.293(3)
_cell_angle_beta 79.670(3)
_cell_angle_gamma 78.888(3)
_cell_formula_units_Z 2
_cell_length_a 8.3072(5)
_cell_length_b 8.5468(5)
_cell_length_c 13.6969(9)
_cell_measurement_reflns_used 3605
_cell_measurement_temperature 293(2)
_cell_measurement_theta_max 28.34
_cell_measurement_theta_min 1.52
_cell_volume 931.88(10)
_computing_cell_refinement 'SAINT (Bruker, 2008)'
_computing_data_collection 'APEX2 (Bruker, 2008)'
_computing_data_reduction 'SAINT (Bruker, 2008)'
_computing_molecular_graphics 'ORTEP-3 (Farrugia, 1997)'
_computing_publication_material 'SHELXL97 (Sheldrick, 2008) and PLATON (Spek, 2009)'
_computing_structure_refinement 'SHELXL97 (Sheldrick, 2008)'
_computing_structure_solution 'SHELXS97 (Sheldrick, 2008)'
_diffrn_ambient_temperature 293(2)
_diffrn_measured_fraction_theta_full 0.991
_diffrn_measured_fraction_theta_max 0.991
_diffrn_measurement_device_type 'Bruker SMART APEX CCD detector'
_diffrn_measurement_method '\w scans'
_diffrn_radiation_monochromator graphite
_diffrn_radiation_source 'fine-focus sealed tube'
_diffrn_radiation_type MoK\a
_diffrn_radiation_wavelength 0.71073
_diffrn_reflns_av_R_equivalents 0.0244
_diffrn_reflns_av_sigmaI/netI 0.0241
_diffrn_reflns_limit_h_max 11
_diffrn_reflns_limit_h_min -11
_diffrn_reflns_limit_k_max 11
_diffrn_reflns_limit_k_min -11
_diffrn_reflns_limit_l_max 18
_diffrn_reflns_limit_l_min -17
_diffrn_reflns_number 16582
_diffrn_reflns_theta_full 28.34
_diffrn_reflns_theta_max 28.34
_diffrn_reflns_theta_min 1.52
_exptl_absorpt_coefficient_mu 2.038
_exptl_absorpt_correction_T_max 0.693
_exptl_absorpt_correction_T_min 0.607
_exptl_absorpt_correction_type multi-scan
_exptl_absorpt_process_details '(SADABS; Bruker, 2008)'
_exptl_crystal_colour colourless
_exptl_crystal_density_diffrn 1.484
_exptl_crystal_density_method 'not measured'
_exptl_crystal_description Block
_exptl_crystal_F_000 424
_exptl_crystal_size_max 0.24
_exptl_crystal_size_mid 0.20
_exptl_crystal_size_min 0.18
_refine_diff_density_max 0.420
_refine_diff_density_min -0.387
_refine_ls_extinction_method none
_refine_ls_goodness_of_fit_ref 1.019
_refine_ls_hydrogen_treatment constr
_refine_ls_matrix_type full
_refine_ls_number_parameters 237
_refine_ls_number_reflns 4605
_refine_ls_number_restraints 0
_refine_ls_restrained_S_all 1.019
_refine_ls_R_factor_all 0.0464
_refine_ls_R_factor_gt 0.0312
_refine_ls_shift/su_max 0.021
_refine_ls_shift/su_mean 0.001
_refine_ls_structure_factor_coef Fsqd
_refine_ls_weighting_details 'calc w=1/[\s^2^(Fo^2^)+(0.0368P)^2^+0.2368P] where P=(Fo^2^+2Fc^2^)/3'
_refine_ls_weighting_scheme calc
_refine_ls_wR_factor_gt 0.0744
_refine_ls_wR_factor_ref 0.0799
_reflns_number_gt 3605
_reflns_number_total 4605
_reflns_threshold_expression I>2\s(I)
_cod_data_source_file bt5896.cif
_cod_data_source_block I
_cod_database_code 2234924
_cod_database_fobs_code 2234924

loop_
_symmetry_equiv_pos_as_xyz
'x, y, z'
'-x, -y, -z'

loop_
_atom_site_type_symbol
_atom_site_label
_atom_site_fract_x
_atom_site_fract_y
_atom_site_fract_z
_atom_site_U_iso_or_equiv
_atom_site_adp_type
_atom_site_calc_flag
_atom_site_refinement_flags
_atom_site_occupancy
_atom_site_symmetry_multiplicity
C C1 0.7080(3) 0.1143(2) -0.00387(15) 0.0532(5) Uani d . 1 1
H H1 0.6485 0.0305 0.0178 0.064 Uiso calc R 1 1
C C2 0.8475(3) 0.0937(3) -0.07483(17) 0.0673(6) Uani d . 1 1
H H2 0.8810 -0.0037 -0.1011 0.081 Uiso calc R 1 1
C C3 0.9378(3) 0.2151(3) -0.10723(17) 0.0697(6) Uani d . 1 1
H H3 1.0337 0.1992 -0.1540 0.084 Uiso calc R 1 1
C C4 0.8857(3) 0.3608(3) -0.07019(15) 0.0619(5) Uani d . 1 1
H H4 0.9453 0.4442 -0.0930 0.074 Uiso calc R 1 1
C C5 0.7454(3) 0.3830(2) 0.00070(13) 0.0502(4) Uani d . 1 1
H H5 0.7108 0.4816 0.0253 0.060 Uiso calc R 1 1
C C6 0.6551(2) 0.2590(2) 0.03568(12) 0.0427(4) Uani d . 1 1
C C7 0.5064(2) 0.27772(19) 0.11255(13) 0.0420(4) Uani d . 1 1
C C8 0.4926(2) 0.33050(19) 0.20352(13) 0.0414(4) Uani d . 1 1
C C9 0.6313(2) 0.37263(19) 0.24707(12) 0.0403(4) Uani d . 1 1
H H9 0.7190 0.3932 0.1909 0.048 Uiso calc R 1 1
C C10 0.7054(2) 0.23002(19) 0.31467(12) 0.0404(4) Uani d . 1 1
C C11 0.8557(2) 0.1404(2) 0.28056(14) 0.0514(4) Uani d . 1 1
H H11 0.9122 0.1725 0.2180 0.062 Uiso calc R 1 1
C C12 0.9254(3) 0.0033(3) 0.33688(16) 0.0582(5) Uani d . 1 1
H H12 1.0266 -0.0558 0.3118 0.070 Uiso calc R 1 1
C C13 0.8438(3) -0.0443(2) 0.42993(15) 0.0516(5) Uani d . 1 1
C C14 0.6949(3) 0.0457(2) 0.46637(14) 0.0557(5) Uani d . 1 1
H H14 0.6406 0.0151 0.5299 0.067 Uiso calc R 1 1
C C15 0.6259(2) 0.1806(2) 0.40976(14) 0.0500(4) Uani d . 1 1
H H15 0.5249 0.2395 0.4353 0.060 Uiso calc R 1 1
C C16 0.5739(2) 0.5295(2) 0.29509(14) 0.0461(4) Uani d . 1 1
H H16 0.4754 0.5191 0.3454 0.055 Uiso calc R 1 1
C C17 0.5340(3) 0.6751(2) 0.21955(17) 0.0648(6) Uani d . 1 1
H H17A 0.4426 0.6606 0.1885 0.078 Uiso calc R 1 1
H H17B 0.6296 0.6801 0.1676 0.078 Uiso calc R 1 1
C C18 0.4881(4) 0.8345(3) 0.2628(2) 0.0881(8) Uani d . 1 1
H H18A 0.3973 0.8291 0.3168 0.132 Uiso calc R 1 1
H H18B 0.4559 0.9189 0.2117 0.132 Uiso calc R 1 1
H H18C 0.5821 0.8560 0.2871 0.132 Uiso calc R 1 1
C C19 1.0446(4) -0.2802(3) 0.4575(2) 0.0879(9) Uani d . 1 1
H H19A 1.0289 -0.3208 0.3989 0.132 Uiso calc R 1 1
H H19B 1.0674 -0.3681 0.5085 0.132 Uiso calc R 1 1
H H19C 1.1362 -0.2227 0.4413 0.132 Uiso calc R 1 1
N N1 0.2397(2) 0.2408(2) 0.16056(14) 0.0591(4) Uani d . 1 1
N N2 0.3652(2) 0.23047(18) 0.09389(13) 0.0521(4) Uani d . 1 1
N N3 0.7123(2) 0.55482(18) 0.34525(13) 0.0539(4) Uani d . 1 1
O O1 0.6804(2) 0.5740(2) 0.43322(12) 0.0790(5) Uani d . 1 1
O O2 0.8482(2) 0.5549(2) 0.29537(14) 0.0783(5) Uani d . 1 1
O O3 0.8996(2) -0.17608(19) 0.49253(13) 0.0751(5) Uani d . 1 1
Se Se1 0.28223(2) 0.31972(3) 0.272539(16) 0.06042(9) Uani d . 1 1

loop_
_atom_site_aniso_label
_atom_site_aniso_U_11
_atom_site_aniso_U_22
_atom_site_aniso_U_33
_atom_site_aniso_U_12
_atom_site_aniso_U_13
_atom_site_aniso_U_23
C1 0.0558(11) 0.0459(10) 0.0621(11) -0.0131(9) -0.0071(9) -0.0166(8)
C2 0.0680(14) 0.0640(13) 0.0723(14) -0.0091(11) 0.0006(11) -0.0321(11)
C3 0.0630(13) 0.0850(16) 0.0616(13) -0.0177(12) 0.0069(10) -0.0240(11)
C4 0.0698(14) 0.0678(13) 0.0506(11) -0.0279(11) 0.0000(10) -0.0061(9)
C5 0.0643(12) 0.0443(9) 0.0439(9) -0.0139(9) -0.0083(8) -0.0061(7)
C6 0.0469(10) 0.0421(9) 0.0420(9) -0.0074(8) -0.0123(7) -0.0075(7)
C7 0.0456(9) 0.0330(8) 0.0498(9) -0.0083(7) -0.0110(8) -0.0059(7)
C8 0.0410(9) 0.0364(8) 0.0463(9) -0.0066(7) -0.0057(7) -0.0048(7)
C9 0.0416(9) 0.0411(8) 0.0390(8) -0.0101(7) -0.0025(7) -0.0083(7)
C10 0.0412(9) 0.0425(9) 0.0402(8) -0.0110(7) -0.0049(7) -0.0104(7)
C11 0.0456(10) 0.0617(11) 0.0437(9) -0.0043(9) -0.0015(8) -0.0088(8)
C12 0.0499(11) 0.0595(12) 0.0630(12) 0.0062(9) -0.0124(9) -0.0161(10)
C13 0.0604(12) 0.0458(10) 0.0563(11) -0.0158(9) -0.0253(9) -0.0028(8)
C14 0.0620(12) 0.0632(12) 0.0448(10) -0.0249(10) -0.0085(9) 0.0025(9)
C15 0.0458(10) 0.0560(11) 0.0463(10) -0.0097(8) 0.0013(8) -0.0091(8)
C16 0.0446(10) 0.0443(9) 0.0524(10) -0.0090(8) -0.0085(8) -0.0119(8)
C17 0.0813(16) 0.0468(11) 0.0701(14) -0.0062(10) -0.0249(12) -0.0093(10)
C18 0.113(2) 0.0459(12) 0.107(2) 0.0026(13) -0.0318(18) -0.0174(12)
C19 0.0873(19) 0.0537(13) 0.134(2) -0.0043(13) -0.0648(18) 0.0000(14)
N1 0.0493(9) 0.0564(10) 0.0787(12) -0.0193(8) -0.0129(9) -0.0136(8)
N2 0.0518(9) 0.0449(8) 0.0661(10) -0.0138(7) -0.0157(8) -0.0117(7)
N3 0.0590(10) 0.0465(8) 0.0613(10) -0.0122(8) -0.0142(8) -0.0126(7)
O1 0.0894(12) 0.0929(12) 0.0644(10) -0.0116(10) -0.0205(9) -0.0349(9)
O2 0.0577(9) 0.0962(12) 0.0904(12) -0.0340(9) -0.0057(9) -0.0215(9)
O3 0.0899(12) 0.0609(9) 0.0800(11) -0.0170(9) -0.0390(9) 0.0097(8)
Se1 0.04506(12) 0.07248(16) 0.06460(15) -0.01676(10) 0.00230(9) -0.01524(10)

loop_
_atom_type_symbol
_atom_type_description
_atom_type_scat_dispersion_real
_atom_type_scat_dispersion_imag
_atom_type_scat_source
C C 0.0033 0.0016 'International Tables Vol C Tables 4.2.6.8 and 6.1.1.4'
H H 0.0000 0.0000 'International Tables Vol C Tables 4.2.6.8 and 6.1.1.4'
N N 0.0061 0.0033 'International Tables Vol C Tables 4.2.6.8 and 6.1.1.4'
O O 0.0106 0.0060 'International Tables Vol C Tables 4.2.6.8 and 6.1.1.4'
Se Se -0.0929 2.2259 'International Tables Vol C Tables 4.2.6.8 and 6.1.1.4'

loop_
_geom_angle_atom_site_label_1
_geom_angle_atom_site_label_2
_geom_angle_atom_site_label_3
_geom_angle
C2 C1 C6 120.59(18)
C2 C1 H1 119.7
C6 C1 H1 119.7
C3 C2 C1 120.67(19)
C3 C2 H2 119.7
C1 C2 H2 119.7
C2 C3 C4 119.7(2)
C2 C3 H3 120.2
C4 C3 H3 120.2
C3 C4 C5 120.12(19)
C3 C4 H4 119.9
C5 C4 H4 119.9
C4 C5 C6 120.54(18)
C4 C5 H5 119.7
C6 C5 H5 119.7
C1 C6 C5 118.39(17)
C1 C6 C7 119.66(16)
C5 C6 C7 121.95(15)
C8 C7 N2 115.27(16)
C8 C7 C6 127.29(16)
N2 C7 C6 117.37(15)
C7 C8 C9 126.18(15)
C7 C8 Se1 109.09(13)
C9 C8 Se1 124.37(12)
C8 C9 C10 110.23(13)
C8 C9 C16 110.96(14)
C10 C9 C16 115.08(14)
C8 C9 H9 106.7
C10 C9 H9 106.7
C16 C9 H9 106.7
C11 C10 C15 117.54(17)
C11 C10 C9 119.27(15)
C15 C10 C9 123.16(16)
C10 C11 C12 121.92(17)
C10 C11 H11 119.0
C12 C11 H11 119.0
C13 C12 C11 119.51(18)
C13 C12 H12 120.2
C11 C12 H12 120.2
O3 C13 C12 125.1(2)
O3 C13 C14 115.45(18)
C12 C13 C14 119.47(18)
C15 C14 C13 120.66(18)
C15 C14 H14 119.7
C13 C14 H14 119.7
C14 C15 C10 120.88(18)
C14 C15 H15 119.6
C10 C15 H15 119.6
N3 C16 C17 108.37(15)
N3 C16 C9 107.81(14)
C17 C16 C9 112.92(15)
N3 C16 H16 109.2
C17 C16 H16 109.2
C9 C16 H16 109.2
C16 C17 C18 114.67(19)
C16 C17 H17A 108.6
C18 C17 H17A 108.6
C16 C17 H17B 108.6
C18 C17 H17B 108.6
H17A C17 H17B 107.6
C17 C18 H18A 109.5
C17 C18 H18B 109.5
H18A C18 H18B 109.5
C17 C18 H18C 109.5
H18A C18 H18C 109.5
H18B C18 H18C 109.5
O3 C19 H19A 109.5
O3 C19 H19B 109.5
H19A C19 H19B 109.5
O3 C19 H19C 109.5
H19A C19 H19C 109.5
H19B C19 H19C 109.5
N2 N1 Se1 111.05(12)
N1 N2 C7 117.76(16)
O2 N3 O1 124.24(19)
O2 N3 C16 117.87(17)
O1 N3 C16 117.89(17)
C13 O3 C19 118.6(2)
C8 Se1 N1 86.83(7)

loop_
_geom_bond_atom_site_label_1
_geom_bond_atom_site_label_2
_geom_bond_distance
C1 C2 1.374(3)
C1 C6 1.387(2)
C1 H1 0.9300
C2 C3 1.370(3)
C2 H2 0.9300
C3 C4 1.378(3)
C3 H3 0.9300
C4 C5 1.379(3)
C4 H4 0.9300
C5 C6 1.393(2)
C5 H5 0.9300
C6 C7 1.473(2)
C7 C8 1.367(2)
C7 N2 1.388(2)
C8 C9 1.512(2)
C8 Se1 1.8438(17)
C9 C10 1.515(2)
C9 C16 1.538(2)
C9 H9 0.9800
C10 C11 1.377(2)
C10 C15 1.394(2)
C11 C12 1.388(3)
C11 H11 0.9300
C12 C13 1.374(3)
C12 H12 0.9300
C13 O3 1.366(2)
C13 C14 1.378(3)
C14 C15 1.375(3)
C14 H14 0.9300
C15 H15 0.9300
C16 N3 1.505(2)
C16 C17 1.517(3)
C16 H16 0.9800
C17 C18 1.521(3)
C17 H17A 0.9700
C17 H17B 0.9700
C18 H18A 0.9600
C18 H18B 0.9600
C18 H18C 0.9600
C19 O3 1.407(3)
C19 H19A 0.9600
C19 H19B 0.9600
C19 H19C 0.9600
N1 N2 1.255(2)
N1 Se1 1.8792(18)
N3 O2 1.210(2)
N3 O1 1.215(2)

loop_
_geom_torsion_atom_site_label_1
_geom_torsion_atom_site_label_2
_geom_torsion_atom_site_label_3
_geom_torsion_atom_site_label_4
_geom_torsion
C6 C1 C2 C3 0.5(4)
C1 C2 C3 C4 -1.7(4)
C2 C3 C4 C5 1.4(4)
C3 C4 C5 C6 0.1(3)
C2 C1 C6 C5 0.9(3)
C2 C1 C6 C7 -179.2(2)
C4 C5 C6 C1 -1.2(3)
C4 C5 C6 C7 178.94(19)
C1 C6 C7 C8 128.2(2)
C5 C6 C7 C8 -52.0(3)
C1 C6 C7 N2 -48.7(2)
C5 C6 C7 N2 131.17(18)
N2 C7 C8 C9 173.33(15)
C6 C7 C8 C9 -3.6(3)
N2 C7 C8 Se1 0.06(19)
C6 C7 C8 Se1 -176.86(14)
C7 C8 C9 C10 -95.23(19)
Se1 C8 C9 C10 77.06(17)
C7 C8 C9 C16 136.09(17)
Se1 C8 C9 C16 -51.62(19)
C8 C9 C10 C11 103.29(18)
C16 C9 C10 C11 -130.31(17)
C8 C9 C10 C15 -74.5(2)
C16 C9 C10 C15 51.9(2)
C15 C10 C11 C12 1.5(3)
C9 C10 C11 C12 -176.43(17)
C10 C11 C12 C13 -0.7(3)
C11 C12 C13 O3 -179.72(18)
C11 C12 C13 C14 -0.7(3)
O3 C13 C14 C15 -179.59(17)
C12 C13 C14 C15 1.3(3)
C13 C14 C15 C10 -0.5(3)
C11 C10 C15 C14 -0.9(3)
C9 C10 C15 C14 176.95(16)
C8 C9 C16 N3 174.57(14)
C10 C9 C16 N3 48.55(19)
C8 C9 C16 C17 -65.7(2)
C10 C9 C16 C17 168.24(16)
N3 C16 C17 C18 -56.6(3)
C9 C16 C17 C18 -176.0(2)
Se1 N1 N2 C7 -0.5(2)
C8 C7 N2 N1 0.3(2)
C6 C7 N2 N1 177.56(16)
C17 C16 N3 O2 -68.0(2)
C9 C16 N3 O2 54.5(2)
C17 C16 N3 O1 112.0(2)
C9 C16 N3 O1 -125.52(18)
C12 C13 O3 C19 -5.6(3)
C14 C13 O3 C19 175.42(18)
C7 C8 Se1 N1 -0.26(13)
C9 C8 Se1 N1 -173.68(15)
N2 N1 Se1 C8 0.44(14)
